data_4067299
loop_
_publ_author_name
'Lorber, Christian'
'Vendier, Laure'

_publ_section_title
;
 Imido&#x2212;Titanium/Molybdenum Heterobimetallic Systems. Switching from
 \h6-Arene to Fischer-Type Aminocarbene Complexes by Tuning Reactivity
 Conditions
;
_journal_issue 5
_journal_name_full Organometallics
_journal_page_first 1127
_journal_paper_doi 10.1021/om900825a
_journal_volume 29
_journal_year 2010
_chemical_compound_source 'synthesis as described'
_chemical_formula_moiety 'C16 H31 Cl2 N3 Ti '
_chemical_formula_sum 'C16 H31 Cl2 N3 Ti'
_chemical_formula_weight 384.24
_chemical_name_systematic
;
 ?
;
_space_group_IT_number 14
_symmetry_cell_setting monoclinic
_symmetry_Int_Tables_number 14
_symmetry_space_group_name_Hall '-P 2yn'
_symmetry_space_group_name_H-M 'P 1 21/n 1'
_atom_sites_solution_hydrogens geom
_atom_sites_solution_primary direct
_atom_sites_solution_secondary difmap
_cell_angle_alpha 90
_cell_angle_beta 113.557(3)
_cell_angle_gamma 90
_cell_formula_units_Z 4
_cell_length_a 9.8809(6)
_cell_length_b 22.4338(12)
_cell_length_c 10.2598(6)
_cell_measurement_reflns_used 180
_cell_measurement_temperature 180(2)
_cell_measurement_theta_max 37.89
_cell_measurement_theta_min 2.35
_cell_measurement_wavelength 0.71073
_cell_volume 2084.7(2)
_computing_cell_refinement 'Bruker SMART'
_computing_data_collection 'Bruker SMART'
_computing_data_reduction 'Bruker SAINT'
_computing_molecular_graphics 'Ortep-3 for Windows (Farrugia, 1997)'
_computing_publication_material 'WinGX publication routines (Farrugia, 1999)'
_computing_structure_refinement 'SHELXL-97 (Sheldrick, 1997)'
_computing_structure_solution 'SIR92 (Giacovazzo et al, 1993)'
_diffrn_ambient_temperature 180
_diffrn_measured_fraction_theta_full 0.995
_diffrn_measured_fraction_theta_max 0.995
_diffrn_measurement_device_type 'Bruker Kappa APEX II'
_diffrn_measurement_method \w-\f
_diffrn_radiation_monochromator graphite
_diffrn_radiation_source 'fine-focus sealed tube'
_diffrn_radiation_type MoK\a
_diffrn_radiation_wavelength 0.71073
_diffrn_reflns_av_R_equivalents 0.0351
_diffrn_reflns_av_unetI/netI 0.0299
_diffrn_reflns_limit_h_max 17
_diffrn_reflns_limit_h_min -17
_diffrn_reflns_limit_k_max 40
_diffrn_reflns_limit_k_min -40
_diffrn_reflns_limit_l_max 18
_diffrn_reflns_limit_l_min -18
_diffrn_reflns_number 66700
_diffrn_reflns_theta_full 40.12
_diffrn_reflns_theta_max 40.12
_diffrn_reflns_theta_min 2.35
_diffrn_standards_decay_% 0
_diffrn_standards_interval_count 0
_diffrn_standards_interval_time 0
_diffrn_standards_number 0
_exptl_absorpt_coefficient_mu 0.667
_exptl_absorpt_correction_T_max 0.981
_exptl_absorpt_correction_T_min 0.843
_exptl_absorpt_correction_type multi-scan
_exptl_absorpt_process_details
;
        [c.f. r.h. blessing, acta cryst. (1995), a51, 33-38]
;
_exptl_crystal_colour orange
_exptl_crystal_density_diffrn 1.224
_exptl_crystal_density_method 'not measured'
_exptl_crystal_description block
_exptl_crystal_F_000 816
_exptl_crystal_size_max 0.22
_exptl_crystal_size_mid 0.17
_exptl_crystal_size_min 0.05
_refine_diff_density_max 0.652
_refine_diff_density_min -0.441
_refine_diff_density_rms 0.063
_refine_ls_extinction_method none
_refine_ls_goodness_of_fit_ref 1.013
_refine_ls_hydrogen_treatment constr
_refine_ls_matrix_type full
_refine_ls_number_parameters 207
_refine_ls_number_reflns 12957
_refine_ls_number_restraints 0
_refine_ls_restrained_S_all 1.013
_refine_ls_R_factor_all 0.0653
_refine_ls_R_factor_gt 0.0397
_refine_ls_shift/su_max 0.001
_refine_ls_shift/su_mean 0
_refine_ls_structure_factor_coef Fsqd
_refine_ls_weighting_details 'calc w=1/[\s^2^(Fo^2^)+(0.0534P)^2^+0.2872P] where P=(Fo^2^+2Fc^2^)/3'
_refine_ls_weighting_scheme calc
_refine_ls_wR_factor_gt 0.0969
_refine_ls_wR_factor_ref 0.11
_reflns_number_gt 9306
_reflns_number_total 12957
_reflns_threshold_expression >2\s(I)
_cod_data_source_file om900825a_si_001.cif
_cod_data_source_block 1
_cod_original_sg_symbol_Hall '-P 2yn '
_cod_original_sg_symbol_H-M 'P 21/n'
_cod_database_code 4067299

loop_
_symmetry_equiv_pos_as_xyz
'x, y, z'
'-x+1/2, y+1/2, -z+1/2'
'-x, -y, -z'
'x-1/2, -y-1/2, z-1/2'

loop_
_atom_site_label
_atom_site_type_symbol
_atom_site_fract_x
_atom_site_fract_y
_atom_site_fract_z
_atom_site_U_iso_or_equiv
_atom_site_adp_type
_atom_site_occupancy
_atom_site_symmetry_multiplicity
_atom_site_calc_flag
_atom_site_refinement_flags
C1 C 0.42174(9) 0.13814(4) 0.58370(9) 0.02008(13) Uani 1 1 d .
C2 C 0.52279(10) 0.17262(4) 0.54752(10) 0.02288(14) Uani 1 1 d .
C3 C 0.66058(11) 0.18563(5) 0.65365(11) 0.03065(19) Uani 1 1 d .
H3 H 0.7286 0.2089 0.631 0.037 Uiso 1 1 calc R
C4 C 0.70069(12) 0.16522(6) 0.79219(12) 0.0359(2) Uani 1 1 d .
H4 H 0.7957 0.174 0.8629 0.043 Uiso 1 1 calc R
C5 C 0.60118(12) 0.13194(6) 0.82665(11) 0.0329(2) Uani 1 1 d .
H5 H 0.6294 0.1182 0.9215 0.039 Uiso 1 1 calc R
C6 C 0.46076(10) 0.11818(4) 0.72556(10) 0.02433(15) Uani 1 1 d .
C7 C 0.35432(11) 0.08132(5) 0.76595(10) 0.02699(16) Uani 1 1 d .
H7 H 0.2548 0.0836 0.6857 0.032 Uiso 1 1 calc R
C8 C 0.3399(2) 0.10451(7) 0.89921(17) 0.0528(4) Uani 1 1 d .
H8A H 0.4368 0.1036 0.9791 0.079 Uiso 1 1 calc R
H8B H 0.2708 0.0793 0.9211 0.079 Uiso 1 1 calc R
H8C H 0.303 0.1456 0.8832 0.079 Uiso 1 1 calc R
C9 C 0.40238(18) 0.01613(6) 0.7852(2) 0.0533(4) Uani 1 1 d .
H9A H 0.4067 0.0012 0.6971 0.08 Uiso 1 1 calc R
H9B H 0.3312 -0.0075 0.8078 0.08 Uiso 1 1 calc R
H9C H 0.5002 0.0128 0.863 0.08 Uiso 1 1 calc R
C10 C 0.48224(11) 0.19202(4) 0.39473(10) 0.02624(16) Uani 1 1 d .
H10 H 0.3739 0.2006 0.352 0.031 Uiso 1 1 calc R
C11 C 0.56211(14) 0.24821(5) 0.37932(14) 0.0373(2) Uani 1 1 d .
H11A H 0.5515 0.2796 0.4409 0.056 Uiso 1 1 calc R
H11B H 0.519 0.2617 0.2802 0.056 Uiso 1 1 calc R
H11C H 0.6671 0.2394 0.4069 0.056 Uiso 1 1 calc R
C12 C 0.51077(15) 0.14078(6) 0.31016(13) 0.0396(2) Uani 1 1 d .
H12A H 0.6161 0.1308 0.3511 0.059 Uiso 1 1 calc R
H12B H 0.4813 0.153 0.2109 0.059 Uiso 1 1 calc R
H12C H 0.4532 0.1058 0.3144 0.059 Uiso 1 1 calc R
C13 C 0.29274(15) -0.00741(6) 0.35062(18) 0.0457(3) Uani 1 1 d .
H13A H 0.303 -0.0508 0.3604 0.069 Uiso 1 1 calc R
H13B H 0.3699 0.0117 0.4327 0.069 Uiso 1 1 calc R
H13C H 0.3025 0.0051 0.2633 0.069 Uiso 1 1 calc R
C14 C 0.02830(16) -0.02126(6) 0.22720(16) 0.0467(3) Uani 1 1 d .
H14A H 0.033 -0.0106 0.1365 0.07 Uiso 1 1 calc R
H14B H -0.0682 -0.0099 0.2253 0.07 Uiso 1 1 calc R
H14C H 0.0421 -0.0644 0.2423 0.07 Uiso 1 1 calc R
C15 C 0.03516(16) 0.22492(6) 0.46961(15) 0.0434(3) Uani 1 1 d .
H15A H 0.0149 0.2678 0.4588 0.065 Uiso 1 1 calc R
H15B H 0.1343 0.2183 0.5431 0.065 Uiso 1 1 calc R
H15C H -0.0378 0.2053 0.4975 0.065 Uiso 1 1 calc R
C16 C -0.12297(13) 0.20930(6) 0.22197(14) 0.0415(3) Uani 1 1 d .
H16A H -0.1945 0.1861 0.245 0.062 Uiso 1 1 calc R
H16B H -0.1256 0.1964 0.1297 0.062 Uiso 1 1 calc R
H16C H -0.1481 0.2517 0.2175 0.062 Uiso 1 1 calc R
N1 N 0.28421(8) 0.12419(3) 0.48058(8) 0.02191(12) Uani 1 1 d .
N2 N 0.14571(10) 0.01047(4) 0.34392(9) 0.02808(15) Uani 1 1 d .
H2 H 0.1415 -0.0044 0.4268 0.034 Uiso 1 1 calc R
N3 N 0.02623(9) 0.19979(4) 0.33263(10) 0.02936(16) Uani 1 1 d .
H3A H 0.0887 0.2231 0.306 0.035 Uiso 1 1 calc R
Cl1 Cl 0.10730(4) 0.117106(14) 0.12480(3) 0.03971(7) Uani 1 1 d .
Cl2 Cl -0.06644(3) 0.082812(12) 0.43841(3) 0.03581(6) Uani 1 1 d .
Ti1 Ti 0.114252(16) 0.107497(7) 0.352241(16) 0.02021(4) Uani 1 1 d .

loop_
_atom_site_aniso_label
_atom_site_aniso_U_11
_atom_site_aniso_U_22
_atom_site_aniso_U_33
_atom_site_aniso_U_23
_atom_site_aniso_U_13
_atom_site_aniso_U_12
C1 0.0178(3) 0.0208(3) 0.0216(3) -0.0028(3) 0.0079(3) 0.0006(2)
C2 0.0205(3) 0.0235(3) 0.0259(4) -0.0033(3) 0.0105(3) -0.0010(3)
C3 0.0234(4) 0.0357(5) 0.0322(5) -0.0067(4) 0.0104(4) -0.0085(3)
C4 0.0255(4) 0.0476(6) 0.0285(4) -0.0079(4) 0.0045(4) -0.0094(4)
C5 0.0281(4) 0.0437(6) 0.0222(4) -0.0032(4) 0.0050(3) -0.0045(4)
C6 0.0229(4) 0.0272(4) 0.0221(3) -0.0022(3) 0.0082(3) -0.0010(3)
C7 0.0270(4) 0.0322(4) 0.0225(4) -0.0004(3) 0.0105(3) -0.0023(3)
C8 0.0668(9) 0.0573(8) 0.0524(8) -0.0199(6) 0.0430(8) -0.0208(7)
C9 0.0543(8) 0.0349(6) 0.0815(11) -0.0007(6) 0.0386(8) -0.0048(6)
C10 0.0241(4) 0.0295(4) 0.0275(4) -0.0001(3) 0.0128(3) -0.0017(3)
C11 0.0382(6) 0.0357(5) 0.0433(6) 0.0050(4) 0.0218(5) -0.0047(4)
C12 0.0439(6) 0.0455(6) 0.0363(5) -0.0122(5) 0.0234(5) -0.0072(5)
C13 0.0389(6) 0.0342(6) 0.0697(9) -0.0038(6) 0.0277(6) 0.0065(5)
C14 0.0487(7) 0.0368(6) 0.0493(7) -0.0131(5) 0.0141(6) -0.0123(5)
C15 0.0434(6) 0.0336(5) 0.0464(7) -0.0100(5) 0.0109(5) 0.0030(5)
C16 0.0316(5) 0.0442(6) 0.0408(6) 0.0123(5) 0.0062(4) 0.0108(5)
N1 0.0190(3) 0.0245(3) 0.0223(3) 0.0006(2) 0.0083(2) -0.0001(2)
N2 0.0293(4) 0.0256(3) 0.0317(4) -0.0007(3) 0.0146(3) -0.0017(3)
N3 0.0245(3) 0.0258(4) 0.0353(4) 0.0054(3) 0.0094(3) 0.0003(3)
Cl1 0.04987(16) 0.04809(15) 0.02451(11) 0.00541(9) 0.01838(11) 0.00058(12)
Cl2 0.03266(12) 0.03205(12) 0.05338(16) 0.00968(10) 0.02839(12) 0.00102(9)
Ti1 0.01756(6) 0.02319(7) 0.01952(6) 0.00252(5) 0.00703(5) -0.00138(5)

loop_
_atom_type_symbol
_atom_type_description
_atom_type_scat_dispersion_real
_atom_type_scat_dispersion_imag
_atom_type_scat_source
C C 0.0033 0.0016 'International Tables Vol C Tables 4.2.6.8 and 6.1.1.4'
H H 0 0 'International Tables Vol C Tables 4.2.6.8 and 6.1.1.4'
N N 0.0061 0.0033 'International Tables Vol C Tables 4.2.6.8 and 6.1.1.4'
Cl Cl 0.1484 0.1585 'International Tables Vol C Tables 4.2.6.8 and 6.1.1.4'
Ti Ti 0.2776 0.4457 'International Tables Vol C Tables 4.2.6.8 and 6.1.1.4'

loop_
_geom_angle_atom_site_label_1
_geom_angle_atom_site_label_2
_geom_angle_atom_site_label_3
_geom_angle
N1 C1 C6 119.56(8)
N1 C1 C2 120.00(8)
C6 C1 C2 120.44(8)
C3 C2 C1 118.56(8)
C3 C2 C10 121.29(8)
C1 C2 C10 120.10(8)
C4 C3 C2 121.33(9)
C4 C3 H3 119.3
C2 C3 H3 119.3
C5 C4 C3 119.71(9)
C5 C4 H4 120.1
C3 C4 H4 120.1
C4 C5 C6 121.66(10)
C4 C5 H5 119.2
C6 C5 H5 119.2
C5 C6 C1 118.29(9)
C5 C6 C7 120.58(9)
C1 C6 C7 121.11(8)
C6 C7 C8 112.47(9)
C6 C7 C9 110.08(9)
C8 C7 C9 110.33(11)
C6 C7 H7 107.9
C8 C7 H7 107.9
C9 C7 H7 107.9
C7 C8 H8A 109.5
C7 C8 H8B 109.5
H8A C8 H8B 109.5
C7 C8 H8C 109.5
H8A C8 H8C 109.5
H8B C8 H8C 109.5
C7 C9 H9A 109.5
C7 C9 H9B 109.5
H9A C9 H9B 109.5
C7 C9 H9C 109.5
H9A C9 H9C 109.5
H9B C9 H9C 109.5
C2 C10 C11 114.15(9)
C2 C10 C12 109.70(9)
C11 C10 C12 109.91(9)
C2 C10 H10 107.6
C11 C10 H10 107.6
C12 C10 H10 107.6
C10 C11 H11A 109.5
C10 C11 H11B 109.5
H11A C11 H11B 109.5
C10 C11 H11C 109.5
H11A C11 H11C 109.5
H11B C11 H11C 109.5
C10 C12 H12A 109.5
C10 C12 H12B 109.5
H12A C12 H12B 109.5
C10 C12 H12C 109.5
H12A C12 H12C 109.5
H12B C12 H12C 109.5
N2 C13 H13A 109.5
N2 C13 H13B 109.5
H13A C13 H13B 109.5
N2 C13 H13C 109.5
H13A C13 H13C 109.5
H13B C13 H13C 109.5
N2 C14 H14A 109.5
N2 C14 H14B 109.5
H14A C14 H14B 109.5
N2 C14 H14C 109.5
H14A C14 H14C 109.5
H14B C14 H14C 109.5
N3 C15 H15A 109.5
N3 C15 H15B 109.5
H15A C15 H15B 109.5
N3 C15 H15C 109.5
H15A C15 H15C 109.5
H15B C15 H15C 109.5
N3 C16 H16A 109.5
N3 C16 H16B 109.5
H16A C16 H16B 109.5
N3 C16 H16C 109.5
H16A C16 H16C 109.5
H16B C16 H16C 109.5
C1 N1 Ti1 179.49(7)
C14 N2 C13 110.20(10)
C14 N2 Ti1 115.50(8)
C13 N2 Ti1 114.59(7)
C14 N2 H2 105.1
C13 N2 H2 105.1
Ti1 N2 H2 105.1
C16 N3 C15 109.72(10)
C16 N3 Ti1 116.06(7)
C15 N3 Ti1 113.27(7)
C16 N3 H3A 105.6
C15 N3 H3A 105.6
Ti1 N3 H3A 105.6
N1 Ti1 N2 97.80(4)
N1 Ti1 N3 95.39(4)
N2 Ti1 N3 166.34(3)
N1 Ti1 Cl1 112.31(3)
N2 Ti1 Cl1 90.04(2)
N3 Ti1 Cl1 88.23(3)
N1 Ti1 Cl2 114.90(3)
N2 Ti1 Cl2 85.53(2)
N3 Ti1 Cl2 85.70(2)
Cl1 Ti1 Cl2 132.745(13)

loop_
_geom_bond_atom_site_label_1
_geom_bond_atom_site_label_2
_geom_bond_distance
C1 N1 1.3838(11)
C1 C6 1.4209(12)
C1 C2 1.4245(12)
C2 C3 1.3927(13)
C2 C10 1.5183(13)
C3 C4 1.3917(16)
C3 H3 0.95
C4 C5 1.3882(16)
C4 H4 0.95
C5 C6 1.3950(14)
C5 H5 0.95
C6 C7 1.5199(13)
C7 C8 1.5216(16)
C7 C9 1.5258(18)
C7 H7 1
C8 H8A 0.98
C8 H8B 0.98
C8 H8C 0.98
C9 H9A 0.98
C9 H9B 0.98
C9 H9C 0.98
C10 C11 1.5286(15)
C10 C12 1.5328(15)
C10 H10 1
C11 H11A 0.98
C11 H11B 0.98
C11 H11C 0.98
C12 H12A 0.98
C12 H12B 0.98
C12 H12C 0.98
C13 N2 1.4820(15)
C13 H13A 0.98
C13 H13B 0.98
C13 H13C 0.98
C14 N2 1.4752(15)
C14 H14A 0.98
C14 H14B 0.98
C14 H14C 0.98
C15 N3 1.4838(17)
C15 H15A 0.98
C15 H15B 0.98
C15 H15C 0.98
C16 N3 1.4732(14)
C16 H16A 0.98
C16 H16B 0.98
C16 H16C 0.98
N1 Ti1 1.7108(8)
N2 Ti1 2.2053(9)
N2 H2 0.93
N3 Ti1 2.2235(9)
N3 H3A 0.93
Cl1 Ti1 2.3169(3)
Cl2 Ti1 2.3532(3)
